data_1505856
loop_
_publ_author_name
'Kamikawa, Ken'
'Kinoshita, Shunsuke'
'Matsuzaka, Hiroyuki'
'Uemura, Motokazu'

_publ_section_title
;
 Stereoselective synthesis of axially chiral N-C bonds in N-aryl indoles.
;
_journal_issue 6
_journal_name_full 'Organic letters'
_journal_page_first 1097
_journal_page_last 1100
_journal_paper_doi 10.1021/ol0529997
_journal_volume 8
_journal_year 2006
_chemical_formula_sum 'C22 H19 Cr N O5'
_chemical_formula_weight 429.38
_chemical_name_systematic ?
_space_group_IT_number 61
_symmetry_cell_setting orthorhombic
_symmetry_space_group_name_Hall '-P 2ac 2ab'
_symmetry_space_group_name_H-M 'P b c a'
_atom_sites_solution_hydrogens geom
_atom_sites_solution_primary direct
_atom_sites_solution_secondary difmap
_audit_creation_method SHELXL-97
_cell_angle_alpha 90.00
_cell_angle_beta 90.00
_cell_angle_gamma 90.00
_cell_formula_units_Z 16
_cell_length_a 14.681(2)
_cell_length_b 14.7727(19)
_cell_length_c 37.150(6)
_cell_measurement_temperature 296(2)
_cell_volume 8057(2)
_computing_cell_refinement 'RIGAKU PROCESS AUTO'
_computing_data_collection 'RIGAKU PROCESS AUTO'
_computing_data_reduction 'RIGAKU PROCESS AUTO'
_computing_structure_refinement 'SHELXL-97 (Sheldrick, 1997)'
_computing_structure_solution 'SHELXS-97 (Sheldrick, 1990)'
_diffrn_ambient_temperature 296(2)
_diffrn_measured_fraction_theta_full 0.998
_diffrn_measured_fraction_theta_max 0.998
_diffrn_measurement_device_type 'RIGAKU RAXIS RAPID'
_diffrn_radiation_monochromator graphite
_diffrn_radiation_source 'fine-focus sealed tube'
_diffrn_radiation_type MoK\a
_diffrn_radiation_wavelength 0.71075
_diffrn_reflns_av_R_equivalents 0.1681
_diffrn_reflns_av_sigmaI/netI 0.0921
_diffrn_reflns_limit_h_max 19
_diffrn_reflns_limit_h_min -19
_diffrn_reflns_limit_k_max 19
_diffrn_reflns_limit_k_min -17
_diffrn_reflns_limit_l_max 48
_diffrn_reflns_limit_l_min -46
_diffrn_reflns_number 73240
_diffrn_reflns_theta_full 27.48
_diffrn_reflns_theta_max 27.48
_diffrn_reflns_theta_min 3.10
_exptl_absorpt_coefficient_mu 0.601
_exptl_absorpt_correction_T_max 0.9423
_exptl_absorpt_correction_T_min 0.9423
_exptl_absorpt_correction_type empirical
_exptl_absorpt_process_details ABSCOR
_exptl_crystal_colour yellow
_exptl_crystal_density_diffrn 1.416
_exptl_crystal_density_method 'not measured'
_exptl_crystal_description blocks
_exptl_crystal_F_000 3552
_exptl_crystal_size_max 0.10
_exptl_crystal_size_mid 0.10
_exptl_crystal_size_min 0.10
_refine_diff_density_max 0.325
_refine_diff_density_min -0.358
_refine_diff_density_rms 0.063
_refine_ls_extinction_method none
_refine_ls_goodness_of_fit_ref 0.891
_refine_ls_hydrogen_treatment mixed
_refine_ls_matrix_type full
_refine_ls_number_parameters 523
_refine_ls_number_reflns 9217
_refine_ls_number_restraints 0
_refine_ls_restrained_S_all 0.891
_refine_ls_R_factor_all 0.1656
_refine_ls_R_factor_gt 0.0597
_refine_ls_shift/su_max 0.000
_refine_ls_shift/su_mean 0.000
_refine_ls_structure_factor_coef Fsqd
_refine_ls_weighting_details 'calc w=1/[\s^2^(Fo^2^)+(0.0784P)^2^+0.0000P] where P=(Fo^2^+2Fc^2^)/3'
_refine_ls_weighting_scheme calc
_refine_ls_wR_factor_gt 0.1239
_refine_ls_wR_factor_ref 0.1602
_reflns_number_gt 3931
_reflns_number_total 9217
_reflns_threshold_expression >2sigma(I)
_cod_data_source_file ol0529997si20060201_072755.cif
_cod_data_source_block 4ba
_cod_depositor_comments
;
The following automatic conversions were performed:
'_atom_site_symetry_multiplicity' tag replaced with
'_atom_site_symmetry_multiplicity'.

Automatic conversion script
Id: cif_correct_tags 1440 2010-10-19 06:21:57Z saulius 
;
_cod_original_sg_symbol_H-M Pbca
_cod_database_code 1505856

loop_
_symmetry_equiv_pos_as_xyz
'x, y, z'
'-x+1/2, y+1/2, z'
'x, -y+1/2, z+1/2'
'-x+1/2, -y, z+1/2'
'-x, -y, -z'
'x-1/2, -y-1/2, -z'
'-x, y-1/2, -z-1/2'
'x-1/2, y, -z-1/2'

loop_
_atom_site_label
_atom_site_type_symbol
_atom_site_fract_x
_atom_site_fract_y
_atom_site_fract_z
_atom_site_U_iso_or_equiv
_atom_site_adp_type
_atom_site_occupancy
_atom_site_symmetry_multiplicity
_atom_site_calc_flag
_atom_site_refinement_flags
Cr1 Cr 1.07598(4) -0.31252(4) 0.444066(17) 0.05242(19) Uani 1 1 d .
Cr2 Cr 0.70586(5) -0.03672(4) 0.353802(16) 0.0545(2) Uani 1 1 d .
O6 O 0.9491(3) 0.1329(3) 0.32264(9) 0.1168(14) Uani 1 1 d .
O7 O 0.8914(2) 0.1313(2) 0.37851(9) 0.0878(10) Uani 1 1 d .
O2 O 1.0632(2) -0.1042(2) 0.50793(8) 0.0809(9) Uani 1 1 d .
O1 O 1.2124(2) -0.0725(2) 0.49901(9) 0.0778(9) Uani 1 1 d .
O10 O 0.6665(2) 0.1388(2) 0.39179(9) 0.0927(11) Uani 1 1 d .
O9 O 0.5132(3) -0.0556(2) 0.33012(9) 0.0907(10) Uani 1 1 d .
O4 O 1.0545(3) -0.3508(2) 0.36580(9) 0.0970(11) Uani 1 1 d .
O3 O 0.9412(3) -0.4603(2) 0.45746(10) 0.1068(13) Uani 1 1 d .
O8 O 0.6575(3) -0.1368(3) 0.42092(9) 0.1186(14) Uani 1 1 d .
O5 O 0.9214(2) -0.1833(2) 0.43810(11) 0.1024(12) Uani 1 1 d .
N1 N 1.2463(2) -0.16290(19) 0.42254(8) 0.0521(8) Uani 1 1 d .
N2 N 0.7626(2) 0.08508(19) 0.27843(9) 0.0549(8) Uani 1 1 d .
C8 C 1.1867(5) -0.0353(6) 0.53191(19) 0.158(3) Uani 1 1 d .
H8A H 1.2047 0.0278 0.5331 0.189 Uiso 1 1 calc R
H8B H 1.2159 -0.0675 0.5515 0.189 Uiso 1 1 calc R
C12 C 1.0625(3) -0.3352(3) 0.39614(12) 0.0644(11) Uani 1 1 d .
C13 C 0.9814(3) -0.2329(3) 0.44105(12) 0.0682(12) Uani 1 1 d .
C2 C 1.1545(3) -0.2103(2) 0.47449(10) 0.0489(9) Uani 1 1 d .
C20 C 1.2890(3) -0.0769(3) 0.37554(11) 0.0605(11) Uani 1 1 d .
C33 C 0.6764(4) -0.0976(3) 0.39502(12) 0.0781(14) Uani 1 1 d .
C41 C 0.6137(3) 0.1606(3) 0.29477(13) 0.0647(12) Uani 1 1 d .
H41 H 0.6028 0.1272 0.3155 0.078 Uiso 1 1 calc R
C37 C 0.7906(4) 0.1634(3) 0.22795(12) 0.0748(14) Uani 1 1 d .
H37 H 0.8185 0.1849 0.2072 0.090 Uiso 1 1 calc R
C7 C 1.1351(3) -0.1117(3) 0.48329(11) 0.0596(11) Uani 1 1 d .
H7 H 1.1196 -0.0791 0.4612 0.072 Uiso 1 1 calc R
C21 C 1.2142(3) -0.1223(2) 0.39098(10) 0.0534(10) Uani 1 1 d .
C17 C 1.1902(4) -0.0235(3) 0.32964(13) 0.0831(15) Uani 1 1 d .
H17 H 1.1805 0.0102 0.3088 0.100 Uiso 1 1 calc R
C14 C 1.3393(3) -0.1431(3) 0.42638(11) 0.0585(10) Uani 1 1 d .
C1 C 1.2046(2) -0.2327(2) 0.44401(10) 0.0484(9) Uani 1 1 d .
C3 C 1.1275(3) -0.2795(3) 0.49848(11) 0.0663(12) Uani 1 1 d .
H3 H 1.0960 -0.2651 0.5194 0.080 Uiso 1 1 calc R
C19 C 1.1297(3) -0.1191(3) 0.37638(11) 0.0674(12) Uani 1 1 d .
H19 H 1.0813 -0.1497 0.3870 0.081 Uiso 1 1 calc R
C11 C 0.9928(3) -0.4025(3) 0.45223(12) 0.0727(13) Uani 1 1 d .
C36 C 0.8222(3) 0.0960(3) 0.24940(11) 0.0646(11) Uani 1 1 d .
C28 C 0.7384(3) -0.0726(3) 0.29698(10) 0.0550(10) Uani 1 1 d .
C34 C 0.5874(3) -0.0465(3) 0.34003(12) 0.0631(11) Uani 1 1 d .
C26 C 0.8193(3) -0.1319(3) 0.34899(13) 0.0709(13) Uani 1 1 d .
H26 H 0.8334 -0.1804 0.3639 0.085 Uiso 1 1 calc R
C43 C 0.6898(3) 0.1451(2) 0.27412(11) 0.0553(10) Uani 1 1 d .
C16 C 1.2748(4) -0.0269(3) 0.34396(12) 0.0747(14) Uani 1 1 d .
H16 H 1.3228 0.0034 0.3330 0.090 Uiso 1 1 calc R
C42 C 0.7073(4) 0.1954(3) 0.24282(12) 0.0671(12) Uani 1 1 d .
C24 C 0.8316(3) 0.0275(3) 0.33437(11) 0.0558(10) Uani 1 1 d .
C39 C 0.5707(4) 0.2767(3) 0.25227(18) 0.0963(18) Uani 1 1 d .
H39 H 0.5289 0.3203 0.2450 0.116 Uiso 1 1 calc R
C6 C 1.2256(3) -0.3242(2) 0.43599(12) 0.0592(11) Uani 1 1 d .
C23 C 0.7751(3) 0.0138(2) 0.30420(10) 0.0505(10) Uani 1 1 d .
C40 C 0.5540(3) 0.2272(3) 0.28384(16) 0.0833(15) Uani 1 1 d .
H40 H 0.5023 0.2394 0.2975 0.100 Uiso 1 1 calc R
C18 C 1.1175(4) -0.0690(3) 0.34526(12) 0.0804(14) Uani 1 1 d .
H18 H 1.0602 -0.0658 0.3347 0.097 Uiso 1 1 calc R
C22 C 1.3927(3) -0.1756(3) 0.45799(13) 0.0761(13) Uani 1 1 d .
H22A H 1.4549 -0.1565 0.4556 0.114 Uiso 1 1 calc R
H22B H 1.3902 -0.2405 0.4590 0.114 Uiso 1 1 calc R
H22C H 1.3673 -0.1507 0.4797 0.114 Uiso 1 1 calc R
C32 C 0.6779(3) -0.0886(3) 0.26519(11) 0.0718(13) Uani 1 1 d .
H32A H 0.7139 -0.0889 0.2436 0.108 Uiso 1 1 calc R
H32B H 0.6332 -0.0413 0.2638 0.108 Uiso 1 1 calc R
H32C H 0.6478 -0.1459 0.2678 0.108 Uiso 1 1 calc R
C27 C 0.7628(3) -0.1453(3) 0.31958(12) 0.0672(12) Uani 1 1 d .
H27 H 0.7408 -0.2030 0.3147 0.081 Uiso 1 1 calc R
C10 C 1.2802(3) -0.3478(3) 0.40302(15) 0.0915(16) Uani 1 1 d .
H10A H 1.3440 -0.3448 0.4086 0.137 Uiso 1 1 calc R
H10B H 1.2664 -0.3058 0.3841 0.137 Uiso 1 1 calc R
H10C H 1.2651 -0.4080 0.3953 0.137 Uiso 1 1 calc R
C4 C 1.1482(3) -0.3686(3) 0.49068(13) 0.0766(14) Uani 1 1 d .
H4 H 1.1295 -0.4140 0.5064 0.092 Uiso 1 1 calc R
C29 C 0.8686(3) 0.1217(3) 0.34249(14) 0.0749(13) Uani 1 1 d .
H29 H 0.8240 0.1678 0.3356 0.090 Uiso 1 1 calc R
C44 C 0.9057(3) 0.0384(3) 0.24592(12) 0.0806(14) Uani 1 1 d .
H44A H 0.9337 0.0492 0.2230 0.121 Uiso 1 1 calc R
H44B H 0.8890 -0.0243 0.2478 0.121 Uiso 1 1 calc R
H44C H 0.9477 0.0533 0.2648 0.121 Uiso 1 1 calc R
C38 C 0.6456(4) 0.2626(3) 0.23237(15) 0.0873(16) Uani 1 1 d .
H38 H 0.6564 0.2971 0.2119 0.105 Uiso 1 1 calc R
C25 C 0.8557(3) -0.0453(3) 0.35657(12) 0.0682(12) Uani 1 1 d .
H25 H 0.8949 -0.0368 0.3759 0.082 Uiso 1 1 calc R
C35 C 0.6803(3) 0.0704(3) 0.37723(12) 0.0687(12) Uani 1 1 d .
C30 C 1.0062(4) 0.1866(4) 0.34293(17) 0.1092(19) Uani 1 1 d .
H30A H 1.0045 0.2487 0.3345 0.131 Uiso 1 1 calc R
H30B H 1.0685 0.1648 0.3415 0.131 Uiso 1 1 calc R
C15 C 1.3655(3) -0.0906(3) 0.39822(12) 0.0687(12) Uani 1 1 d .
H15 H 1.4237 -0.0676 0.3945 0.082 Uiso 1 1 calc R
C31 C 0.9723(4) 0.1804(5) 0.37966(17) 0.130(2) Uani 1 1 d .
H31A H 1.0165 0.1500 0.3949 0.156 Uiso 1 1 calc R
H31B H 0.9614 0.2405 0.3893 0.156 Uiso 1 1 calc R
C5 C 1.1964(3) -0.3919(3) 0.45989(14) 0.0744(13) Uani 1 1 d .
H5 H 1.2094 -0.4523 0.4551 0.089 Uiso 1 1 calc R
C9 C 1.0913(5) -0.0430(5) 0.53469(15) 0.115(2) Uani 1 1 d .
H9A H 1.0628 0.0156 0.5310 0.138 Uiso 1 1 calc R
H9B H 1.0744 -0.0652 0.5583 0.138 Uiso 1 1 calc R

loop_
_atom_site_aniso_label
_atom_site_aniso_U_11
_atom_site_aniso_U_22
_atom_site_aniso_U_33
_atom_site_aniso_U_23
_atom_site_aniso_U_13
_atom_site_aniso_U_12
Cr1 0.0543(4) 0.0449(3) 0.0581(4) 0.0036(3) -0.0007(3) -0.0077(3)
Cr2 0.0635(4) 0.0465(3) 0.0536(4) 0.0016(3) 0.0073(3) 0.0049(3)
O6 0.134(4) 0.139(3) 0.078(2) -0.008(2) 0.002(2) -0.082(3)
O7 0.075(2) 0.107(3) 0.082(2) -0.019(2) -0.0019(18) -0.019(2)
O2 0.073(2) 0.088(2) 0.082(2) -0.0276(18) 0.0182(18) -0.0067(17)
O1 0.076(2) 0.0687(18) 0.089(2) -0.0245(17) 0.0118(18) -0.0198(16)
O10 0.102(3) 0.071(2) 0.105(3) -0.031(2) 0.013(2) 0.012(2)
O9 0.068(2) 0.108(3) 0.097(3) 0.005(2) 0.007(2) -0.001(2)
O4 0.109(3) 0.116(3) 0.066(2) -0.016(2) -0.001(2) -0.004(2)
O3 0.113(3) 0.093(2) 0.115(3) 0.025(2) -0.009(2) -0.058(2)
O8 0.183(4) 0.103(3) 0.070(2) 0.022(2) 0.025(3) 0.005(3)
O5 0.080(3) 0.088(2) 0.139(3) -0.027(2) -0.026(2) 0.025(2)
N1 0.052(2) 0.0518(18) 0.0523(19) 0.0001(16) 0.0033(16) -0.0101(15)
N2 0.062(2) 0.0454(18) 0.058(2) 0.0083(16) 0.0028(17) -0.0064(16)
C8 0.122(6) 0.226(9) 0.125(6) -0.085(6) 0.021(5) -0.057(6)
C12 0.056(3) 0.070(3) 0.067(3) -0.001(2) -0.002(2) -0.002(2)
C13 0.058(3) 0.066(3) 0.080(3) -0.014(2) -0.008(2) -0.008(2)
C2 0.051(2) 0.049(2) 0.047(2) 0.0032(18) -0.0032(18) -0.0062(18)
C20 0.074(3) 0.053(2) 0.055(2) -0.007(2) 0.016(2) -0.011(2)
C33 0.108(4) 0.070(3) 0.057(3) 0.009(2) 0.015(3) 0.008(3)
C41 0.059(3) 0.048(2) 0.087(3) 0.007(2) -0.016(3) -0.004(2)
C37 0.102(4) 0.063(3) 0.060(3) 0.014(2) -0.016(3) -0.027(3)
C7 0.067(3) 0.056(2) 0.056(2) -0.004(2) -0.002(2) -0.006(2)
C21 0.061(3) 0.050(2) 0.050(2) 0.0045(19) 0.006(2) -0.003(2)
C17 0.124(5) 0.069(3) 0.056(3) 0.008(2) 0.010(3) -0.009(3)
C14 0.053(3) 0.058(2) 0.065(3) -0.007(2) 0.005(2) -0.010(2)
C1 0.047(2) 0.0423(19) 0.056(2) 0.0051(18) -0.003(2) -0.0030(17)
C3 0.075(3) 0.067(3) 0.056(2) 0.013(2) -0.004(2) -0.014(2)
C19 0.073(3) 0.061(3) 0.068(3) 0.008(2) 0.002(2) -0.006(2)
C11 0.082(4) 0.065(3) 0.071(3) 0.009(2) -0.001(2) -0.018(3)
C36 0.081(3) 0.056(2) 0.057(2) 0.001(2) 0.006(2) -0.015(2)
C28 0.061(3) 0.049(2) 0.055(2) -0.002(2) 0.014(2) 0.000(2)
C34 0.066(3) 0.061(3) 0.062(3) 0.007(2) 0.012(2) 0.003(2)
C26 0.081(3) 0.053(3) 0.079(3) 0.019(2) 0.015(3) 0.018(2)
C43 0.061(3) 0.039(2) 0.066(3) 0.000(2) -0.010(2) -0.0058(19)
C16 0.101(4) 0.066(3) 0.057(3) 0.000(2) 0.023(3) -0.017(3)
C42 0.083(3) 0.049(2) 0.069(3) 0.001(2) -0.022(3) -0.011(2)
C24 0.048(2) 0.053(2) 0.066(3) 0.005(2) 0.001(2) 0.0010(19)
C39 0.084(4) 0.062(3) 0.143(5) 0.017(3) -0.052(4) -0.003(3)
C6 0.054(3) 0.046(2) 0.078(3) -0.006(2) -0.003(2) 0.0021(18)
C23 0.051(3) 0.044(2) 0.057(2) 0.0039(19) 0.0059(19) 0.0009(17)
C40 0.062(3) 0.056(3) 0.132(4) 0.005(3) -0.026(3) 0.000(2)
C18 0.093(4) 0.079(3) 0.069(3) 0.015(3) -0.013(3) 0.007(3)
C22 0.061(3) 0.080(3) 0.087(3) 0.000(3) -0.008(2) -0.013(2)
C32 0.087(3) 0.060(3) 0.068(3) -0.014(2) 0.010(3) -0.012(2)
C27 0.087(4) 0.041(2) 0.074(3) 0.000(2) 0.022(3) 0.005(2)
C10 0.072(4) 0.075(3) 0.128(4) -0.031(3) 0.021(3) 0.000(3)
C4 0.090(4) 0.063(3) 0.077(3) 0.032(3) -0.018(3) -0.022(3)
C29 0.069(3) 0.066(3) 0.090(4) 0.003(3) -0.024(3) -0.010(2)
C44 0.086(4) 0.074(3) 0.082(3) -0.004(3) 0.026(3) -0.005(3)
C38 0.104(4) 0.062(3) 0.096(4) 0.027(3) -0.036(4) -0.017(3)
C25 0.063(3) 0.069(3) 0.073(3) 0.016(2) -0.007(2) 0.012(2)
C35 0.066(3) 0.066(3) 0.075(3) -0.008(3) 0.005(2) 0.008(2)
C30 0.098(5) 0.112(4) 0.118(5) 0.000(4) 0.008(4) -0.036(4)
C15 0.067(3) 0.062(3) 0.077(3) -0.008(2) 0.025(3) -0.014(2)
C31 0.085(5) 0.191(7) 0.113(5) -0.032(5) -0.008(4) -0.051(4)
C5 0.077(3) 0.041(2) 0.105(4) 0.008(3) -0.020(3) 0.002(2)
C9 0.122(6) 0.143(5) 0.079(4) -0.046(4) 0.018(4) -0.016(4)

loop_
_atom_type_symbol
_atom_type_description
_atom_type_scat_dispersion_real
_atom_type_scat_dispersion_imag
_atom_type_scat_source
C C 0.0033 0.0016 'International Tables Vol C Tables 4.2.6.8 and 6.1.1.4'
H H 0.0000 0.0000 'International Tables Vol C Tables 4.2.6.8 and 6.1.1.4'
O O 0.0106 0.0060 'International Tables Vol C Tables 4.2.6.8 and 6.1.1.4'
N N 0.0061 0.0033 'International Tables Vol C Tables 4.2.6.8 and 6.1.1.4'
Cr Cr 0.3209 0.6236 'International Tables Vol C Tables 4.2.6.8 and 6.1.1.4'

loop_
_geom_angle_atom_site_label_1
_geom_angle_atom_site_label_2
_geom_angle_atom_site_label_3
_geom_angle
C13 Cr1 C12 88.6(2)
C13 Cr1 C11 88.3(2)
C12 Cr1 C11 87.47(19)
C13 Cr1 C4 131.3(2)
C12 Cr1 C4 139.0(2)
C11 Cr1 C4 85.28(18)
C13 Cr1 C2 89.32(16)
C12 Cr1 C2 132.97(16)
C11 Cr1 C2 139.42(17)
C4 Cr1 C2 66.56(15)
C13 Cr1 C1 107.73(16)
C12 Cr1 C1 100.86(17)
C11 Cr1 C1 161.94(18)
C4 Cr1 C1 77.91(15)
C2 Cr1 C1 36.51(13)
C13 Cr1 C5 166.33(19)
C12 Cr1 C5 104.5(2)
C11 Cr1 C5 96.04(19)
C4 Cr1 C5 36.83(17)
C2 Cr1 C5 78.94(15)
C1 Cr1 C5 66.47(15)
C13 Cr1 C6 142.59(17)
C12 Cr1 C6 87.76(18)
C11 Cr1 C6 128.68(18)
C4 Cr1 C6 66.38(17)
C2 Cr1 C6 66.85(14)
C1 Cr1 C6 37.17(13)
C5 Cr1 C6 36.97(16)
C13 Cr1 C3 100.04(18)
C12 Cr1 C3 165.93(18)
C11 Cr1 C3 103.72(17)
C4 Cr1 C3 36.56(16)
C2 Cr1 C3 37.25(13)
C1 Cr1 C3 66.04(14)
C5 Cr1 C3 66.35(18)
C6 Cr1 C3 78.61(16)
C34 Cr2 C33 88.3(2)
C34 Cr2 C35 90.4(2)
C33 Cr2 C35 88.8(2)
C34 Cr2 C26 130.88(19)
C33 Cr2 C26 86.12(19)
C35 Cr2 C26 138.2(2)
C34 Cr2 C24 138.16(17)
C33 Cr2 C24 133.4(2)
C35 Cr2 C24 87.43(17)
C26 Cr2 C24 67.12(16)
C34 Cr2 C25 164.23(18)
C33 Cr2 C25 99.7(2)
C35 Cr2 C25 103.28(19)
C26 Cr2 C25 37.59(16)
C24 Cr2 C25 37.10(14)
C34 Cr2 C27 98.21(19)
C33 Cr2 C27 102.36(18)
C35 Cr2 C27 166.07(18)
C26 Cr2 C27 36.72(16)
C24 Cr2 C27 78.85(16)
C25 Cr2 C27 66.92(18)
C34 Cr2 C23 103.27(17)
C33 Cr2 C23 164.49(19)
C35 Cr2 C23 101.26(17)
C26 Cr2 C23 78.51(15)
C24 Cr2 C23 37.08(14)
C25 Cr2 C23 66.65(15)
C27 Cr2 C23 66.15(14)
C34 Cr2 C28 85.38(17)
C33 Cr2 C28 136.66(17)
C35 Cr2 C28 134.00(17)
C26 Cr2 C28 66.83(16)
C24 Cr2 C28 67.15(15)
C25 Cr2 C28 79.46(16)
C27 Cr2 C28 37.03(15)
C23 Cr2 C28 36.88(13)
C29 O6 C30 107.0(4)
C29 O7 C31 106.8(4)
C7 O2 C9 106.9(4)
C8 O1 C7 108.0(4)
C21 N1 C14 108.9(3)
C21 N1 C1 128.9(3)
C14 N1 C1 120.4(3)
C36 N2 C43 108.5(3)
C36 N2 C23 121.3(3)
C43 N2 C23 129.7(3)
O1 C8 C9 107.6(5)
O4 C12 Cr1 179.1(4)
O5 C13 Cr1 178.0(4)
C1 C2 C3 119.3(4)
C1 C2 C7 120.2(3)
C3 C2 C7 120.3(4)
C1 C2 Cr1 72.4(2)
C3 C2 Cr1 71.4(2)
C7 C2 Cr1 131.8(3)
C15 C20 C21 107.9(4)
C15 C20 C16 133.7(4)
C21 C20 C16 118.3(5)
O8 C33 Cr2 179.4(5)
C43 C41 C40 118.1(4)
C36 C37 C42 108.0(4)
O2 C7 O1 107.8(3)
O2 C7 C2 111.0(3)
O1 C7 C2 109.5(3)
C19 C21 N1 131.3(4)
C19 C21 C20 122.3(4)
N1 C21 C20 106.4(4)
C16 C17 C18 121.5(5)
C15 C14 N1 108.4(4)
C15 C14 C22 129.9(4)
N1 C14 C22 121.6(4)
C2 C1 C6 120.9(3)
C2 C1 N1 120.4(3)
C6 C1 N1 118.3(3)
C2 C1 Cr1 71.1(2)
C6 C1 Cr1 71.3(2)
N1 C1 Cr1 137.7(3)
C2 C3 C4 119.7(4)
C2 C3 Cr1 71.3(2)
C4 C3 Cr1 70.9(3)
C21 C19 C18 118.2(4)
O3 C11 Cr1 179.0(5)
C37 C36 N2 108.9(4)
C37 C36 C44 130.2(4)
N2 C36 C44 120.9(4)
C27 C28 C23 118.6(4)
C27 C28 C32 120.0(4)
C23 C28 C32 121.3(4)
C27 C28 Cr2 70.8(2)
C23 C28 Cr2 71.8(2)
C32 C28 Cr2 131.2(3)
O9 C34 Cr2 176.9(4)
C27 C26 C25 120.8(4)
C27 C26 Cr2 72.6(3)
C25 C26 Cr2 71.9(2)
C41 C43 C42 121.5(4)
C41 C43 N2 131.6(4)
C42 C43 N2 106.9(4)
C17 C16 C20 119.1(4)
C43 C42 C38 119.2(5)
C43 C42 C37 107.7(4)
C38 C42 C37 133.2(5)
C23 C24 C25 120.5(4)
C23 C24 C29 119.9(4)
C25 C24 C29 119.6(4)
C23 C24 Cr2 72.8(2)
C25 C24 Cr2 71.8(2)
C29 C24 Cr2 129.0(3)
C38 C39 C40 121.5(5)
C5 C6 C1 118.7(4)
C5 C6 C10 120.8(4)
C1 C6 C10 120.5(4)
C5 C6 Cr1 70.7(3)
C1 C6 Cr1 71.5(2)
C10 C6 Cr1 130.9(3)
C24 C23 C28 120.4(3)
C24 C23 N2 120.0(3)
C28 C23 N2 119.2(3)
C24 C23 Cr2 70.1(2)
C28 C23 Cr2 71.4(2)
N2 C23 Cr2 137.5(3)
C41 C40 C39 120.5(5)
C19 C18 C17 120.6(5)
C26 C27 C28 120.9(4)
C26 C27 Cr2 70.7(3)
C28 C27 Cr2 72.1(2)
C5 C4 C3 121.4(4)
C5 C4 Cr1 71.9(3)
C3 C4 Cr1 72.5(2)
O7 C29 O6 107.0(4)
O7 C29 C24 111.7(4)
O6 C29 C24 107.7(4)
C39 C38 C42 119.2(5)
C24 C25 C26 118.8(4)
C24 C25 Cr2 71.1(2)
C26 C25 Cr2 70.5(3)
O10 C35 Cr2 178.2(4)
O6 C30 C31 105.6(4)
C14 C15 C20 108.4(4)
O7 C31 C30 107.2(5)
C4 C5 C6 120.0(4)
C4 C5 Cr1 71.3(3)
C6 C5 Cr1 72.4(2)
C8 C9 O2 107.0(5)

loop_
_geom_bond_atom_site_label_1
_geom_bond_atom_site_label_2
_geom_bond_distance
Cr1 C13 1.823(5)
Cr1 C12 1.823(5)
Cr1 C11 1.831(5)
Cr1 C4 2.193(4)
Cr1 C2 2.211(4)
Cr1 C1 2.227(4)
Cr1 C5 2.202(4)
Cr1 C6 2.224(4)
Cr1 C3 2.213(4)
Cr2 C34 1.819(5)
Cr2 C33 1.828(5)
Cr2 C35 1.845(5)
Cr2 C26 2.187(4)
Cr2 C24 2.197(4)
Cr2 C25 2.206(4)
Cr2 C27 2.211(4)
Cr2 C23 2.233(4)
Cr2 C28 2.228(4)
O6 C29 1.402(6)
O6 C30 1.380(6)
O7 C29 1.386(5)
O7 C31 1.393(6)
O2 C7 1.402(5)
O2 C9 1.406(6)
O1 C8 1.392(6)
O1 C7 1.401(5)
O10 C35 1.163(5)
O9 C34 1.158(5)
O4 C12 1.156(5)
O3 C11 1.157(5)
O8 C33 1.156(5)
O5 C13 1.151(5)
N1 C21 1.399(5)
N1 C14 1.403(5)
N1 C1 1.440(4)
N2 C36 1.398(5)
N2 C43 1.398(5)
N2 C23 1.435(4)
C8 C9 1.409(8)
C2 C1 1.390(5)
C2 C3 1.413(5)
C2 C7 1.520(5)
C20 C15 1.418(6)
C20 C21 1.410(5)
C20 C16 1.401(6)
C41 C43 1.374(6)
C41 C40 1.378(6)
C37 C36 1.357(6)
C37 C42 1.423(6)
C21 C19 1.354(6)
C17 C16 1.351(7)
C17 C18 1.389(7)
C14 C15 1.358(5)
C14 C22 1.491(6)
C1 C6 1.418(5)
C3 C4 1.382(6)
C19 C18 1.384(6)
C36 C44 1.498(6)
C28 C27 1.410(6)
C28 C23 1.411(5)
C28 C32 1.496(6)
C26 C27 1.385(6)
C26 C25 1.415(6)
C43 C42 1.403(6)
C42 C38 1.399(6)
C24 C23 1.409(5)
C24 C25 1.401(5)
C24 C29 1.525(6)
C39 C38 1.341(7)
C39 C40 1.404(7)
C6 C5 1.403(6)
C6 C10 1.505(6)
C4 C5 1.388(6)
C30 C31 1.455(8)
